data_8104325
loop_
_publ_author_name
'Steinbrenner, U.'
'Simon, A.'

_publ_section_title
;
 Structural frustration in a rod packing - An analogy to the disordered
 triangular Ising net
;
_journal_name_full 'Zeitschrift fuer Kristallographie (149,1979-)'
_journal_page_first 428
_journal_page_last 438
_journal_volume 212
_journal_year 1997
_chemical_formula_sum 'Ba14 Ca N6 Na22'
_chemical_name_systematic 'Na22 Ba14 Ca N6'
_space_group_IT_number 194
_symmetry_space_group_name_Hall '-P 6c 2c'
_symmetry_space_group_name_H-M 'P 63/m m c'
_cell_angle_alpha 90
_cell_angle_beta 90
_cell_angle_gamma 120
_cell_formula_units_Z 1
_cell_length_a 12.666
_cell_length_b 12.666
_cell_length_c 12.635
_cell_volume 1755.435
_citation_journal_id_ASTM ZEKRDZ
_cod_data_source_file Steinbrenner_ZEKRDZ_1997_1793.cif
_cod_data_source_block Ba14Ca1N6Na22
_cod_original_cell_volume 1755.436
_cod_original_formula_sum 'Ba14 Ca1 N6 Na22'
_cod_database_code 8104325

loop_
_symmetry_equiv_pos_as_xyz
x,y,z
x-y,x,z+1/2
-y,x-y,z
-x,-y,z+1/2
-x+y,-x,z
y,-x+y,z+1/2
-y,-x,-z+1/2
x-y,-y,-z
x,x-y,-z+1/2
y,x,-z
-x+y,y,-z+1/2
-x,-x+y,-z
-x,-y,-z
-x+y,-x,-z-1/2
y,-x+y,-z
x,y,-z-1/2
x-y,x,-z
-y,x-y,-z-1/2
y,x,z-1/2
-x+y,y,z
-x,-x+y,z-1/2
-y,-x,z
x-y,-y,z-1/2
x,x-y,z

loop_
_atom_site_label
_atom_site_type_symbol
_atom_site_fract_x
_atom_site_fract_y
_atom_site_fract_z
_atom_site_occupancy
_atom_site_U_iso_or_equiv
Ba1 Ba 0 0 0.2382 0.5 0.0
Ca1 Ca 0 0 0.5 0.5 0.0
Na4 Na 0.1599 0.3198 0.0651 0.5 0.0
Ba3 Ba 0.18986 0.37972 0.73102 0.5 0.0
Ba2 Ba 0.14085 0.2817 0.41268 0.5 0.0
Na3 Na 0.5 0 0 1 0.0
Na1 Na 0.3333 0.6667 0.5073 1 0.0
N1 N 0.096 0.192 0.6183 0.5 0.0
Na2 Na 0.4323 0.8646 0.25 1 0.0
